data_4086280
loop_
_publ_author_name
'Elangovan, Saravanakumar'
'Quintero-Duque, Samuel'
'Dorcet, Vincent'
'Roisnel, Thierry'
'Norel, Lucie'
'Darcel, Christophe'
'Sortais, Jean-Baptiste'

_publ_section_title
;
 Kn\"olker-Type Iron Complexes Bearing an N-Heterocyclic Carbene Ligand:
 Synthesis, Characterization, and Catalytic Dehydration of Primary Amides
;
_journal_issue 18
_journal_name_full Organometallics
_journal_page_first 4521
_journal_paper_doi 10.1021/acs.organomet.5b00553
_journal_volume 34
_journal_year 2015
_chemical_compound_source 'synthesis as described'
_chemical_formula_moiety 'C38 H50 Fe N2 O3 Si2, C H2 Cl2'
_chemical_formula_sum 'C39 H52 Cl2 Fe N2 O3 Si2'
_chemical_formula_weight 779.76
_chemical_name_systematic
;
 ?
;
_space_group_IT_number 14
_symmetry_cell_setting monoclinic
_symmetry_Int_Tables_number 14
_symmetry_space_group_name_Hall '-P 2yn'
_symmetry_space_group_name_H-M 'P 1 21/n 1'
_atom_sites_solution_hydrogens geom
_atom_sites_solution_primary direct
_atom_sites_solution_secondary difmap
_cell_angle_alpha 90
_cell_angle_beta 94.8479(8)
_cell_angle_gamma 90
_cell_formula_units_Z 4
_cell_length_a 11.6117(3)
_cell_length_b 19.4124(5)
_cell_length_c 18.2155(4)
_cell_measurement_reflns_used 8966
_cell_measurement_temperature 150(2)
_cell_measurement_theta_max 27.28
_cell_measurement_theta_min 2.38
_cell_measurement_wavelength 0.71073
_cell_volume 4091.28(17)
_computing_cell_refinement 'Bruker APEX2 (Bruker, 2006)'
_computing_data_collection 'Bruker APEX2 (Bruker, 2006)'
_computing_data_reduction 'Bruker APEX2 (Bruker, 2006)'
_computing_molecular_graphics 'Ortep-3 for Windows (Farrugia, 1997)'
_computing_publication_material
;
           WinGX publication routines (Farrugia, 2012),
           CRYSCAL (T. Roisnel, local program)
;
_computing_structure_refinement 'SHELXL-97 (Sheldrick, 1997)'
_computing_structure_solution 'SIR97 (Altomare et al., 1999)'
_diffrn_ambient_temperature 150(2)
_diffrn_detector 'CCD plate'
_diffrn_measured_fraction_theta_full 0.998
_diffrn_measured_fraction_theta_max 0.998
_diffrn_measurement_device_type 'APEXII, Bruker-AXS'
_diffrn_measurement_method 'CCD rotation images, thin slices'
_diffrn_radiation_monochromator graphite
_diffrn_radiation_probe x-ray
_diffrn_radiation_type MoK\a
_diffrn_radiation_wavelength 0.71073
_diffrn_reflns_av_R_equivalents 0.045
_diffrn_reflns_av_unetI/netI 0.0446
_diffrn_reflns_limit_h_max 15
_diffrn_reflns_limit_h_min -15
_diffrn_reflns_limit_k_max 24
_diffrn_reflns_limit_k_min -25
_diffrn_reflns_limit_l_max 17
_diffrn_reflns_limit_l_min -23
_diffrn_reflns_number 35701
_diffrn_reflns_theta_full 27.48
_diffrn_reflns_theta_max 27.48
_diffrn_reflns_theta_min 2.93
_exptl_absorpt_coefficient_mu 0.595
_exptl_absorpt_correction_T_max 0.909
_exptl_absorpt_correction_T_min 0.826
_exptl_absorpt_correction_type multi-scan
_exptl_absorpt_process_details
;
  [Sheldrick, G.M. (2002). SADABS Bruker AXS Inc., Madison, Wisconsin, USA]
;
_exptl_crystal_colour yellow
_exptl_crystal_density_diffrn 1.266
_exptl_crystal_density_method 'not measured'
_exptl_crystal_description block
_exptl_crystal_F_000 1648
_exptl_crystal_size_max 0.3
_exptl_crystal_size_mid 0.24
_exptl_crystal_size_min 0.16
_refine_diff_density_max 0.481
_refine_diff_density_min -0.362
_refine_diff_density_rms 0.062
_refine_ls_extinction_method none
_refine_ls_goodness_of_fit_ref 1.086
_refine_ls_hydrogen_treatment constr
_refine_ls_matrix_type full
_refine_ls_number_parameters 454
_refine_ls_number_reflns 9381
_refine_ls_number_restraints 0
_refine_ls_restrained_S_all 1.086
_refine_ls_R_factor_all 0.0592
_refine_ls_R_factor_gt 0.0393
_refine_ls_shift/su_max 0.023
_refine_ls_shift/su_mean 0
_refine_ls_structure_factor_coef Fsqd
_refine_ls_weighting_details 'calc w=1/[\s^2^(Fo^2^)+(0.0649P)^2^+0.2360P] where P=(Fo^2^+2Fc^2^)/3'
_refine_ls_weighting_scheme calc
_refine_ls_wR_factor_gt 0.1075
_refine_ls_wR_factor_ref 0.1215
_reflns_number_gt 7125
_reflns_number_total 9381
_reflns_threshold_expression >2sigma(I)
_cod_data_source_file om5b00553_si_002.cif
_cod_data_source_block CDSR022
_cod_original_sg_symbol_H-M 'P 21/n'
_cod_database_code 4086280

loop_
_symmetry_equiv_pos_as_xyz
'x, y, z'
'-x+1/2, y+1/2, -z+1/2'
'-x, -y, -z'
'x-1/2, -y-1/2, z-1/2'

loop_
_atom_site_label
_atom_site_type_symbol
_atom_site_fract_x
_atom_site_fract_y
_atom_site_fract_z
_atom_site_U_iso_or_equiv
_atom_site_adp_type
_atom_site_occupancy
_atom_site_symmetry_multiplicity
_atom_site_calc_flag
_atom_site_refinement_flags
Fe1 Fe 0.16340(2) 0.190896(14) 0.333420(14) 0.01714(9) Uani 1 1 d .
Si1 Si 0.33940(5) 0.09230(3) 0.47061(3) 0.02273(14) Uani 1 1 d .
Si2 Si 0.10809(5) 0.35542(3) 0.43904(3) 0.02329(14) Uani 1 1 d .
C1 C 0.29852(18) 0.23166(11) 0.31989(10) 0.0227(4) Uani 1 1 d .
O2 O 0.39130(13) 0.25232(9) 0.32177(8) 0.0321(4) Uani 1 1 d .
C3 C 0.19820(18) 0.11334(11) 0.29138(11) 0.0243(4) Uani 1 1 d .
O4 O 0.22924(15) 0.06296(8) 0.26587(9) 0.0384(4) Uani 1 1 d .
C5 C 0.07538(16) 0.21647(10) 0.23451(10) 0.0189(4) Uani 1 1 d .
C11 C 0.21996(17) 0.15339(10) 0.44037(10) 0.0195(4) Uani 1 1 d .
C12 C 0.23366(17) 0.22782(10) 0.45394(10) 0.0205(4) Uani 1 1 d .
C13 C 0.12428(17) 0.26074(10) 0.42347(10) 0.0196(4) Uani 1 1 d .
C14 C 0.04075(16) 0.20629(10) 0.41549(10) 0.0191(4) Uani 1 1 d .
C15 C 0.09784(17) 0.14184(10) 0.42407(10) 0.0193(4) Uani 1 1 d .
C16 C 0.03407(18) 0.07435(11) 0.42991(11) 0.0251(5) Uani 1 1 d .
H16A H 0.0478 0.0564 0.4808 0.03 Uiso 1 1 calc R
H16B H 0.0649 0.0403 0.3962 0.03 Uiso 1 1 calc R
C17 C -0.09549(18) 0.08264(11) 0.41068(12) 0.0281(5) Uani 1 1 d .
H17A H -0.1113 0.0852 0.3565 0.034 Uiso 1 1 calc R
H17B H -0.1363 0.0418 0.4282 0.034 Uiso 1 1 calc R
C18 C -0.14145(19) 0.14731(12) 0.44548(13) 0.0306(5) Uani 1 1 d .
H18A H -0.1231 0.1455 0.4995 0.037 Uiso 1 1 calc R
H18B H -0.2266 0.149 0.4356 0.037 Uiso 1 1 calc R
C19 C -0.08872(17) 0.21253(11) 0.41498(11) 0.0233(4) Uani 1 1 d .
H19A H -0.1224 0.2205 0.3639 0.028 Uiso 1 1 calc R
H19B H -0.108 0.2526 0.4452 0.028 Uiso 1 1 calc R
O20 O 0.32138(12) 0.25811(7) 0.48191(7) 0.0242(3) Uani 1 1 d .
C21 C 0.47692(19) 0.12350(13) 0.43672(13) 0.0383(6) Uani 1 1 d .
H21A H 0.5413 0.0953 0.4581 0.057 Uiso 1 1 calc R
H21B H 0.4895 0.1717 0.4513 0.057 Uiso 1 1 calc R
H21C H 0.4723 0.1199 0.3829 0.057 Uiso 1 1 calc R
C22 C 0.35142(19) 0.09030(12) 0.57360(11) 0.0303(5) Uani 1 1 d .
H22A H 0.28 0.0716 0.5907 0.045 Uiso 1 1 calc R
H22B H 0.3638 0.1371 0.5927 0.045 Uiso 1 1 calc R
H22C H 0.4168 0.0611 0.5914 0.045 Uiso 1 1 calc R
C23 C 0.3108(2) 0.00253(12) 0.43733(13) 0.0365(6) Uani 1 1 d .
H23A H 0.296 0.0027 0.3836 0.055 Uiso 1 1 calc R
H23B H 0.2432 -0.0159 0.4595 0.055 Uiso 1 1 calc R
H23C H 0.3783 -0.0264 0.4515 0.055 Uiso 1 1 calc R
C24 C 0.1084(2) 0.36779(13) 0.54073(13) 0.0408(6) Uani 1 1 d .
H24A H 0.0426 0.3432 0.5587 0.061 Uiso 1 1 calc R
H24B H 0.1021 0.417 0.5517 0.061 Uiso 1 1 calc R
H24C H 0.1805 0.3496 0.5651 0.061 Uiso 1 1 calc R
C25 C -0.0311(2) 0.39016(12) 0.39492(14) 0.0341(5) Uani 1 1 d .
H25A H -0.0389 0.3776 0.3426 0.051 Uiso 1 1 calc R
H25B H -0.0317 0.4404 0.3997 0.051 Uiso 1 1 calc R
H25C H -0.0958 0.3707 0.4193 0.051 Uiso 1 1 calc R
C26 C 0.2335(2) 0.40502(11) 0.40836(13) 0.0334(5) Uani 1 1 d .
H26A H 0.2971 0.4042 0.4473 0.05 Uiso 1 1 calc R
H26B H 0.21 0.4528 0.3982 0.05 Uiso 1 1 calc R
H26C H 0.259 0.3841 0.3635 0.05 Uiso 1 1 calc R
C31 C -0.04007(18) 0.21779(12) 0.12578(11) 0.0271(5) Uani 1 1 d .
H31 H -0.1044 0.2098 0.091 0.033 Uiso 1 1 calc R
N32 N -0.02751(14) 0.19491(8) 0.19831(9) 0.0209(4) Uani 1 1 d .
C33 C -0.12284(17) 0.15524(11) 0.22215(10) 0.0222(4) Uani 1 1 d .
C34 C -0.12603(19) 0.08438(11) 0.20966(11) 0.0270(5) Uani 1 1 d .
C35 C -0.2269(2) 0.04898(13) 0.22242(12) 0.0329(5) Uani 1 1 d .
H35 H -0.2297 0.0005 0.2155 0.039 Uiso 1 1 calc R
C36 C -0.3239(2) 0.08273(13) 0.24510(12) 0.0351(6) Uani 1 1 d .
C37 C -0.31832(19) 0.15364(14) 0.25442(12) 0.0329(5) Uani 1 1 d .
H37 H -0.3834 0.1772 0.2704 0.039 Uiso 1 1 calc R
C38 C -0.22039(18) 0.19112(11) 0.24101(11) 0.0263(5) Uani 1 1 d .
C39 C -0.0277(2) 0.04552(13) 0.18027(14) 0.0408(6) Uani 1 1 d .
H39A H 0.0251 0.0781 0.1594 0.061 Uiso 1 1 calc R
H39B H -0.0582 0.0135 0.1419 0.061 Uiso 1 1 calc R
H39C H 0.0139 0.0197 0.2204 0.061 Uiso 1 1 calc R
C40 C -0.4328(2) 0.04294(16) 0.25638(15) 0.0534(8) Uani 1 1 d .
H40A H -0.4339 0.031 0.3086 0.08 Uiso 1 1 calc R
H40B H -0.4346 0.0007 0.2269 0.08 Uiso 1 1 calc R
H40C H -0.5003 0.0713 0.241 0.08 Uiso 1 1 calc R
C41 C -0.2226(2) 0.26841(12) 0.24135(13) 0.0356(5) Uani 1 1 d .
H41A H -0.1487 0.2859 0.2639 0.053 Uiso 1 1 calc R
H41B H -0.2854 0.2844 0.2697 0.053 Uiso 1 1 calc R
H41C H -0.235 0.2854 0.1906 0.053 Uiso 1 1 calc R
C51 C 0.05425(19) 0.25275(11) 0.11431(11) 0.0275(5) Uani 1 1 d .
H51 H 0.0709 0.2745 0.0697 0.033 Uiso 1 1 calc R
N52 N 0.12442(14) 0.25167(9) 0.17972(9) 0.0216(4) Uani 1 1 d .
C53 C 0.23497(17) 0.28565(11) 0.18113(10) 0.0214(4) Uani 1 1 d .
C54 C 0.24109(17) 0.35458(11) 0.20171(11) 0.0233(4) Uani 1 1 d .
C55 C 0.34617(19) 0.38843(11) 0.19836(12) 0.0291(5) Uani 1 1 d .
H55 H 0.3532 0.435 0.214 0.035 Uiso 1 1 calc R
C56 C 0.44148(18) 0.35532(12) 0.17248(12) 0.0296(5) Uani 1 1 d .
C57 C 0.43011(18) 0.28740(12) 0.15050(12) 0.0294(5) Uani 1 1 d .
H57 H 0.4946 0.2648 0.1325 0.035 Uiso 1 1 calc R
C58 C 0.32716(19) 0.25088(11) 0.15380(11) 0.0259(5) Uani 1 1 d .
C59 C 0.13583(19) 0.39179(11) 0.22430(12) 0.0297(5) Uani 1 1 d .
H59A H 0.0793 0.3967 0.1815 0.045 Uiso 1 1 calc R
H59B H 0.1582 0.4375 0.2433 0.045 Uiso 1 1 calc R
H59C H 0.1015 0.3654 0.2628 0.045 Uiso 1 1 calc R
C60 C 0.5536(2) 0.39370(14) 0.16736(17) 0.0471(7) Uani 1 1 d .
H60A H 0.6031 0.3875 0.2132 0.071 Uiso 1 1 calc R
H60B H 0.5374 0.4428 0.1597 0.071 Uiso 1 1 calc R
H60C H 0.5931 0.3757 0.1259 0.071 Uiso 1 1 calc R
C61 C 0.3166(2) 0.17712(12) 0.12860(14) 0.0358(5) Uani 1 1 d .
H61A H 0.2457 0.1571 0.145 0.054 Uiso 1 1 calc R
H61B H 0.3835 0.1509 0.1497 0.054 Uiso 1 1 calc R
H61C H 0.3136 0.1754 0.0747 0.054 Uiso 1 1 calc R
C101 C 0.03493(19) 0.15120(13) 0.93185(14) 0.0363(5) Uani 1 1 d .
H10A H -0.0283 0.1769 0.9528 0.044 Uiso 1 1 calc R
H10B H 0.0062 0.135 0.8821 0.044 Uiso 1 1 calc R
Cl11 Cl 0.15368(5) 0.20663(4) 0.92463(4) 0.05128(19) Uani 1 1 d .
Cl12 Cl 0.07262(8) 0.08011(4) 0.98774(4) 0.0595(2) Uani 1 1 d .

loop_
_atom_site_aniso_label
_atom_site_aniso_U_11
_atom_site_aniso_U_22
_atom_site_aniso_U_33
_atom_site_aniso_U_23
_atom_site_aniso_U_13
_atom_site_aniso_U_12
Fe1 0.01791(15) 0.01835(15) 0.01455(15) 0.00058(10) -0.00231(11) 0.00169(11)
Si1 0.0234(3) 0.0252(3) 0.0188(3) 0.0025(2) -0.0033(2) 0.0062(2)
Si2 0.0250(3) 0.0197(3) 0.0252(3) -0.0020(2) 0.0024(2) 0.0020(2)
C1 0.0271(11) 0.0260(11) 0.0146(10) 0.0026(8) -0.0012(8) 0.0021(9)
O2 0.0218(8) 0.0487(10) 0.0250(8) 0.0057(7) -0.0031(6) -0.0058(7)
C3 0.0279(11) 0.0265(11) 0.0175(10) 0.0033(9) -0.0036(8) 0.0043(9)
O4 0.0550(11) 0.0274(9) 0.0321(9) -0.0051(7) -0.0003(8) 0.0140(8)
C5 0.0188(9) 0.0192(10) 0.0181(10) 0.0005(8) -0.0012(7) 0.0030(8)
C11 0.0230(10) 0.0208(10) 0.0141(9) 0.0014(8) -0.0014(7) 0.0024(8)
C12 0.0234(10) 0.0249(11) 0.0127(9) 0.0005(8) -0.0008(8) 0.0004(8)
C13 0.0200(10) 0.0218(10) 0.0165(9) -0.0005(8) -0.0011(7) 0.0019(8)
C14 0.0198(10) 0.0242(10) 0.0131(9) 0.0002(8) 0.0006(7) -0.0009(8)
C15 0.0235(10) 0.0212(10) 0.0127(9) 0.0014(7) -0.0016(7) -0.0009(8)
C16 0.0301(12) 0.0223(10) 0.0226(10) 0.0021(8) -0.0003(9) -0.0025(9)
C17 0.0283(11) 0.0306(12) 0.0249(11) 0.0024(9) -0.0001(9) -0.0090(9)
C18 0.0241(11) 0.0365(13) 0.0317(12) 0.0014(10) 0.0044(9) -0.0023(9)
C19 0.0202(10) 0.0275(11) 0.0219(10) -0.0021(9) -0.0006(8) 0.0014(8)
O20 0.0210(7) 0.0306(8) 0.0197(7) -0.0045(6) -0.0056(6) -0.0030(6)
C21 0.0272(12) 0.0479(15) 0.0402(14) 0.0134(12) 0.0053(10) 0.0102(11)
C22 0.0292(12) 0.0362(13) 0.0243(11) 0.0037(9) -0.0046(9) 0.0063(10)
C23 0.0450(14) 0.0293(12) 0.0335(13) -0.0005(10) -0.0070(11) 0.0151(11)
C24 0.0502(16) 0.0382(14) 0.0354(13) -0.0104(11) 0.0117(12) 0.0007(12)
C25 0.0306(12) 0.0262(12) 0.0457(14) 0.0037(10) 0.0045(10) 0.0060(10)
C26 0.0319(12) 0.0268(12) 0.0410(13) 0.0019(10) 0.0015(10) -0.0026(10)
C31 0.0286(11) 0.0340(12) 0.0172(10) 0.0046(9) -0.0067(8) -0.0027(9)
N32 0.0210(8) 0.0253(9) 0.0156(8) 0.0030(7) -0.0032(6) -0.0010(7)
C33 0.0221(10) 0.0298(11) 0.0139(9) 0.0030(8) -0.0030(8) -0.0025(8)
C34 0.0293(12) 0.0321(12) 0.0185(10) 0.0000(9) -0.0052(8) -0.0029(9)
C35 0.0415(14) 0.0337(13) 0.0220(11) -0.0009(9) -0.0061(10) -0.0117(11)
C36 0.0356(13) 0.0505(15) 0.0182(11) 0.0013(10) -0.0029(9) -0.0164(11)
C37 0.0236(11) 0.0540(15) 0.0205(11) 0.0012(10) -0.0003(9) -0.0014(10)
C38 0.0263(11) 0.0333(12) 0.0178(10) 0.0023(9) -0.0060(8) 0.0008(9)
C39 0.0430(15) 0.0315(13) 0.0477(15) -0.0036(11) 0.0030(12) 0.0024(11)
C40 0.0471(17) 0.072(2) 0.0418(15) -0.0063(14) 0.0065(13) -0.0295(15)
C41 0.0377(13) 0.0353(13) 0.0335(13) 0.0071(10) 0.0011(10) 0.0110(11)
C51 0.0301(12) 0.0362(12) 0.0154(10) 0.0063(9) -0.0029(8) 0.0007(9)
N52 0.0206(9) 0.0264(9) 0.0177(8) 0.0040(7) -0.0002(7) -0.0003(7)
C53 0.0193(10) 0.0278(11) 0.0166(9) 0.0064(8) -0.0004(7) -0.0017(8)
C54 0.0229(10) 0.0256(11) 0.0212(10) 0.0076(8) -0.0001(8) 0.0022(8)
C55 0.0295(12) 0.0217(11) 0.0353(12) 0.0068(9) -0.0017(9) -0.0014(9)
C56 0.0210(11) 0.0317(12) 0.0362(12) 0.0125(10) 0.0030(9) 0.0005(9)
C57 0.0226(11) 0.0361(13) 0.0304(12) 0.0102(10) 0.0068(9) 0.0080(9)
C58 0.0300(12) 0.0280(12) 0.0199(10) 0.0045(8) 0.0035(9) 0.0031(9)
C59 0.0278(12) 0.0273(12) 0.0343(12) 0.0045(10) 0.0048(9) 0.0042(9)
C60 0.0259(13) 0.0400(15) 0.076(2) 0.0191(14) 0.0062(12) -0.0011(11)
C61 0.0375(14) 0.0341(13) 0.0364(13) -0.0044(11) 0.0072(11) 0.0050(10)
C101 0.0281(12) 0.0410(14) 0.0401(14) 0.0008(11) 0.0044(10) -0.0018(10)
Cl11 0.0309(3) 0.0647(5) 0.0592(4) 0.0146(4) 0.0091(3) -0.0079(3)
Cl12 0.0846(6) 0.0383(4) 0.0543(4) 0.0058(3) -0.0019(4) -0.0025(4)

loop_
_atom_type_symbol
_atom_type_description
_atom_type_scat_dispersion_real
_atom_type_scat_dispersion_imag
_atom_type_scat_source
C C 0.0033 0.0016 'International Tables Vol C Tables 4.2.6.8 and 6.1.1.4'
H H 0 0 'International Tables Vol C Tables 4.2.6.8 and 6.1.1.4'
N N 0.0061 0.0033 'International Tables Vol C Tables 4.2.6.8 and 6.1.1.4'
O O 0.0106 0.006 'International Tables Vol C Tables 4.2.6.8 and 6.1.1.4'
Si Si 0.0817 0.0704 'International Tables Vol C Tables 4.2.6.8 and 6.1.1.4'
Fe Fe 0.3463 0.8444 'International Tables Vol C Tables 4.2.6.8 and 6.1.1.4'
Cl Cl 0.1484 0.1585 'International Tables Vol C Tables 4.2.6.8 and 6.1.1.4'

loop_
_geom_angle_atom_site_label_1
_geom_angle_atom_site_label_2
_geom_angle_atom_site_label_3
_geom_angle
C3 Fe1 C1 94.72(10)
C3 Fe1 C5 86.58(8)
C1 Fe1 C5 98.57(8)
C3 Fe1 C15 93.80(8)
C1 Fe1 C15 133.37(8)
C5 Fe1 C15 127.67(8)
C3 Fe1 C11 92.37(8)
C1 Fe1 C11 94.06(8)
C5 Fe1 C11 167.37(8)
C15 Fe1 C11 39.80(7)
C3 Fe1 C14 127.47(9)
C1 Fe1 C14 131.81(8)
C5 Fe1 C14 105.29(7)
C15 Fe1 C14 38.72(7)
C11 Fe1 C14 65.60(7)
C3 Fe1 C13 157.43(8)
C1 Fe1 C13 93.93(8)
C5 Fe1 C13 112.65(7)
C15 Fe1 C13 65.38(7)
C11 Fe1 C13 66.23(7)
C14 Fe1 C13 38.24(7)
C3 Fe1 C12 125.92(8)
C1 Fe1 C12 76.04(8)
C5 Fe1 C12 147.10(7)
C15 Fe1 C12 62.11(7)
C11 Fe1 C12 37.50(7)
C14 Fe1 C12 61.21(7)
C13 Fe1 C12 37.52(7)
C21 Si1 C23 109.29(12)
C21 Si1 C22 110.25(11)
C23 Si1 C22 107.62(11)
C21 Si1 C11 109.35(10)
C23 Si1 C11 112.90(10)
C22 Si1 C11 107.40(9)
C24 Si2 C25 108.00(12)
C24 Si2 C26 107.11(11)
C25 Si2 C26 110.65(11)
C24 Si2 C13 106.55(10)
C25 Si2 C13 112.55(10)
C26 Si2 C13 111.69(10)
O2 C1 Fe1 168.71(18)
O4 C3 Fe1 175.0(2)
N52 C5 N32 101.49(15)
N52 C5 Fe1 123.47(14)
N32 C5 Fe1 133.77(14)
C15 C11 C12 106.12(16)
C15 C11 Si1 130.81(15)
C12 C11 Si1 120.37(14)
C15 C11 Fe1 69.08(10)
C12 C11 Fe1 80.72(11)
Si1 C11 Fe1 130.46(10)
O20 C12 C11 127.17(18)
O20 C12 C13 126.32(18)
C11 C12 C13 106.41(16)
O20 C12 Fe1 136.16(14)
C11 C12 Fe1 61.78(10)
C13 C12 Fe1 64.59(10)
C14 C13 C12 105.67(16)
C14 C13 Si2 131.58(15)
C12 C13 Si2 117.33(14)
C14 C13 Fe1 69.59(11)
C12 C13 Fe1 77.89(11)
Si2 C13 Fe1 138.27(10)
C15 C14 C13 109.47(17)
C15 C14 C19 121.88(18)
C13 C14 C19 127.38(18)
C15 C14 Fe1 68.08(11)
C13 C14 Fe1 72.16(11)
C19 C14 Fe1 135.96(13)
C14 C15 C11 109.15(17)
C14 C15 C16 122.99(18)
C11 C15 C16 126.79(17)
C14 C15 Fe1 73.20(11)
C11 C15 Fe1 71.12(11)
C16 C15 Fe1 131.22(14)
C15 C16 C17 111.83(17)
C15 C16 H16A 109.2
C17 C16 H16A 109.2
C15 C16 H16B 109.2
C17 C16 H16B 109.2
H16A C16 H16B 107.9
C18 C17 C16 111.41(18)
C18 C17 H17A 109.3
C16 C17 H17A 109.3
C18 C17 H17B 109.3
C16 C17 H17B 109.3
H17A C17 H17B 108
C17 C18 C19 111.46(17)
C17 C18 H18A 109.3
C19 C18 H18A 109.3
C17 C18 H18B 109.3
C19 C18 H18B 109.3
H18A C18 H18B 108
C14 C19 C18 111.13(17)
C14 C19 H19A 109.4
C18 C19 H19A 109.4
C14 C19 H19B 109.4
C18 C19 H19B 109.4
H19A C19 H19B 108
Si1 C21 H21A 109.5
Si1 C21 H21B 109.5
H21A C21 H21B 109.5
Si1 C21 H21C 109.5
H21A C21 H21C 109.5
H21B C21 H21C 109.5
Si1 C22 H22A 109.5
Si1 C22 H22B 109.5
H22A C22 H22B 109.5
Si1 C22 H22C 109.5
H22A C22 H22C 109.5
H22B C22 H22C 109.5
Si1 C23 H23A 109.5
Si1 C23 H23B 109.5
H23A C23 H23B 109.5
Si1 C23 H23C 109.5
H23A C23 H23C 109.5
H23B C23 H23C 109.5
Si2 C24 H24A 109.5
Si2 C24 H24B 109.5
H24A C24 H24B 109.5
Si2 C24 H24C 109.5
H24A C24 H24C 109.5
H24B C24 H24C 109.5
Si2 C25 H25A 109.5
Si2 C25 H25B 109.5
H25A C25 H25B 109.5
Si2 C25 H25C 109.5
H25A C25 H25C 109.5
H25B C25 H25C 109.5
Si2 C26 H26A 109.5
Si2 C26 H26B 109.5
H26A C26 H26B 109.5
Si2 C26 H26C 109.5
H26A C26 H26C 109.5
H26B C26 H26C 109.5
C51 C31 N32 107.04(18)
C51 C31 H31 126.5
N32 C31 H31 126.5
C5 N32 C31 111.98(16)
C5 N32 C33 132.25(16)
C31 N32 C33 115.75(16)
C34 C33 C38 121.41(19)
C34 C33 N32 119.16(18)
C38 C33 N32 117.76(18)
C33 C34 C35 118.1(2)
C33 C34 C39 122.9(2)
C35 C34 C39 119.0(2)
C34 C35 C36 121.9(2)
C34 C35 H35 119.1
C36 C35 H35 119.1
C37 C36 C35 118.1(2)
C37 C36 C40 121.4(2)
C35 C36 C40 120.4(2)
C36 C37 C38 121.9(2)
C36 C37 H37 119.1
C38 C37 H37 119.1
C37 C38 C33 118.3(2)
C37 C38 C41 120.6(2)
C33 C38 C41 120.9(2)
C34 C39 H39A 109.5
C34 C39 H39B 109.5
H39A C39 H39B 109.5
C34 C39 H39C 109.5
H39A C39 H39C 109.5
H39B C39 H39C 109.5
C36 C40 H40A 109.5
C36 C40 H40B 109.5
H40A C40 H40B 109.5
C36 C40 H40C 109.5
H40A C40 H40C 109.5
H40B C40 H40C 109.5
C38 C41 H41A 109.5
C38 C41 H41B 109.5
H41A C41 H41B 109.5
C38 C41 H41C 109.5
H41A C41 H41C 109.5
H41B C41 H41C 109.5
C31 C51 N52 106.95(18)
C31 C51 H51 126.5
N52 C51 H51 126.5
C5 N52 C51 112.52(17)
C5 N52 C53 129.68(16)
C51 N52 C53 117.80(16)
C54 C53 C58 122.67(19)
C54 C53 N52 118.07(18)
C58 C53 N52 118.82(19)
C53 C54 C55 117.88(19)
C53 C54 C59 120.73(18)
C55 C54 C59 121.35(19)
C54 C55 C56 121.4(2)
C54 C55 H55 119.3
C56 C55 H55 119.3
C57 C56 C55 118.6(2)
C57 C56 C60 121.0(2)
C55 C56 C60 120.4(2)
C56 C57 C58 122.3(2)
C56 C57 H57 118.9
C58 C57 H57 118.9
C53 C58 C57 117.2(2)
C53 C58 C61 121.6(2)
C57 C58 C61 121.2(2)
C54 C59 H59A 109.5
C54 C59 H59B 109.5
H59A C59 H59B 109.5
C54 C59 H59C 109.5
H59A C59 H59C 109.5
H59B C59 H59C 109.5
C56 C60 H60A 109.5
C56 C60 H60B 109.5
H60A C60 H60B 109.5
C56 C60 H60C 109.5
H60A C60 H60C 109.5
H60B C60 H60C 109.5
C58 C61 H61A 109.5
C58 C61 H61B 109.5
H61A C61 H61B 109.5
C58 C61 H61C 109.5
H61A C61 H61C 109.5
H61B C61 H61C 109.5
Cl12 C101 Cl11 111.49(13)
Cl12 C101 H10A 109.3
Cl11 C101 H10A 109.3
Cl12 C101 H10B 109.3
Cl11 C101 H10B 109.3
H10A C101 H10B 108

loop_
_geom_bond_atom_site_label_1
_geom_bond_atom_site_label_2
_geom_bond_distance
Fe1 C3 1.752(2)
Fe1 C1 1.793(2)
Fe1 C5 2.0557(19)
Fe1 C15 2.1036(19)
Fe1 C11 2.1309(18)
Fe1 C14 2.1708(19)
Fe1 C13 2.2048(19)
Fe1 C12 2.3866(19)
Si1 C21 1.861(2)
Si1 C23 1.866(2)
Si1 C22 1.870(2)
Si1 C11 1.872(2)
Si2 C24 1.868(2)
Si2 C25 1.869(2)
Si2 C26 1.870(2)
Si2 C13 1.872(2)
C1 O2 1.147(2)
C3 O4 1.154(2)
C5 N52 1.372(3)
C5 N32 1.380(2)
C11 C15 1.442(3)
C11 C12 1.472(3)
C12 O20 1.247(2)
C12 C13 1.487(3)
C13 C14 1.434(3)
C14 C15 1.418(3)
C14 C19 1.508(3)
C15 C16 1.513(3)
C16 C17 1.524(3)
C16 H16A 0.99
C16 H16B 0.99
C17 C18 1.523(3)
C17 H17A 0.99
C17 H17B 0.99
C18 C19 1.531(3)
C18 H18A 0.99
C18 H18B 0.99
C19 H19A 0.99
C19 H19B 0.99
C21 H21A 0.98
C21 H21B 0.98
C21 H21C 0.98
C22 H22A 0.98
C22 H22B 0.98
C22 H22C 0.98
C23 H23A 0.98
C23 H23B 0.98
C23 H23C 0.98
C24 H24A 0.98
C24 H24B 0.98
C24 H24C 0.98
C25 H25A 0.98
C25 H25B 0.98
C25 H25C 0.98
C26 H26A 0.98
C26 H26B 0.98
C26 H26C 0.98
C31 C51 1.320(3)
C31 N32 1.390(3)
C31 H31 0.95
N32 C33 1.445(3)
C33 C34 1.394(3)
C33 C38 1.397(3)
C34 C35 1.394(3)
C34 C39 1.504(3)
C35 C36 1.395(3)
C35 H35 0.95
C36 C37 1.388(3)
C36 C40 1.510(3)
C37 C38 1.389(3)
C37 H37 0.95
C38 C41 1.501(3)
C39 H39A 0.98
C39 H39B 0.98
C39 H39C 0.98
C40 H40A 0.98
C40 H40B 0.98
C40 H40C 0.98
C41 H41A 0.98
C41 H41B 0.98
C41 H41C 0.98
C51 N52 1.386(3)
C51 H51 0.95
N52 C53 1.442(2)
C53 C54 1.390(3)
C53 C58 1.393(3)
C54 C55 1.392(3)
C54 C59 1.507(3)
C55 C56 1.396(3)
C55 H55 0.95
C56 C57 1.381(3)
C56 C60 1.510(3)
C57 C58 1.395(3)
C57 H57 0.95
C58 C61 1.506(3)
C59 H59A 0.98
C59 H59B 0.98
C59 H59C 0.98
C60 H60A 0.98
C60 H60B 0.98
C60 H60C 0.98
C61 H61A 0.98
C61 H61B 0.98
C61 H61C 0.98
C101 Cl12 1.748(3)
C101 Cl11 1.763(2)
C101 H10A 0.99
C101 H10B 0.99

loop_
_geom_torsion_atom_site_label_1
_geom_torsion_atom_site_label_2
_geom_torsion_atom_site_label_3
_geom_torsion_atom_site_label_4
_geom_torsion
C3 Fe1 C1 O2 -84.7(10)
C5 Fe1 C1 O2 -172.0(10)
C15 Fe1 C1 O2 15.0(10)
C11 Fe1 C1 O2 8.0(10)
C14 Fe1 C1 O2 68.5(10)
C13 Fe1 C1 O2 74.4(10)
C12 Fe1 C1 O2 41.1(9)
C3 Fe1 C5 N52 -91.21(17)
C1 Fe1 C5 N52 3.06(18)
C15 Fe1 C5 N52 176.63(14)
C11 Fe1 C5 N52 -176.8(3)
C14 Fe1 C5 N52 140.80(16)
C13 Fe1 C5 N52 100.99(17)
C12 Fe1 C5 N52 80.6(2)
C3 Fe1 C5 N32 73.4(2)
C1 Fe1 C5 N32 167.66(19)
C15 Fe1 C5 N32 -18.8(2)
C11 Fe1 C5 N32 -12.2(5)
C14 Fe1 C5 N32 -54.6(2)
C13 Fe1 C5 N32 -94.4(2)
C12 Fe1 C5 N32 -114.8(2)
C21 Si1 C11 C15 150.62(18)
C23 Si1 C11 C15 28.7(2)
C22 Si1 C11 C15 -89.75(19)
C21 Si1 C11 C12 -50.78(18)
C23 Si1 C11 C12 -172.67(15)
C22 Si1 C11 C12 68.85(17)
C21 Si1 C11 Fe1 53.94(17)
C23 Si1 C11 Fe1 -67.96(16)
C22 Si1 C11 Fe1 173.57(13)
C3 Fe1 C11 C15 -93.09(12)
C1 Fe1 C11 C15 172.00(12)
C5 Fe1 C11 C15 -8.1(4)
C14 Fe1 C11 C15 37.44(11)
C13 Fe1 C11 C15 79.49(12)
C12 Fe1 C11 C15 111.32(15)
C3 Fe1 C11 C12 155.59(12)
C1 Fe1 C11 C12 60.68(12)
C5 Fe1 C11 C12 -119.5(3)
C15 Fe1 C11 C12 -111.32(15)
C14 Fe1 C11 C12 -73.88(12)
C13 Fe1 C11 C12 -31.83(11)
C3 Fe1 C11 Si1 33.32(15)
C1 Fe1 C11 Si1 -61.59(14)
C5 Fe1 C11 Si1 118.3(3)
C15 Fe1 C11 Si1 126.41(19)
C14 Fe1 C11 Si1 163.85(16)
C13 Fe1 C11 Si1 -154.10(16)
C12 Fe1 C11 Si1 -122.27(19)
C15 C11 C12 O20 166.73(19)
Si1 C11 C12 O20 3.4(3)
Fe1 C11 C12 O20 -128.35(19)
C15 C11 C12 C13 -16.7(2)
Si1 C11 C12 C13 -179.95(13)
Fe1 C11 C12 C13 48.26(13)
C15 C11 C12 Fe1 -64.92(12)
Si1 C11 C12 Fe1 131.78(15)
C3 Fe1 C12 O20 84.9(2)
C1 Fe1 C12 O20 -0.8(2)
C5 Fe1 C12 O20 -85.0(2)
C15 Fe1 C12 O20 158.0(2)
C11 Fe1 C12 O20 115.5(3)
C14 Fe1 C12 O20 -157.8(2)
C13 Fe1 C12 O20 -116.9(3)
C3 Fe1 C12 C11 -30.66(15)
C1 Fe1 C12 C11 -116.34(13)
C5 Fe1 C12 C11 159.48(14)
C15 Fe1 C12 C11 42.43(11)
C14 Fe1 C12 C11 86.67(12)
C13 Fe1 C12 C11 127.58(16)
C3 Fe1 C12 C13 -158.24(13)
C1 Fe1 C12 C13 116.08(13)
C5 Fe1 C12 C13 31.91(18)
C15 Fe1 C12 C13 -85.15(12)
C11 Fe1 C12 C13 -127.58(16)
C14 Fe1 C12 C13 -40.91(11)
O20 C12 C13 C14 -165.57(18)
C11 C12 C13 C14 17.8(2)
Fe1 C12 C13 C14 64.49(12)
O20 C12 C13 Si2 -8.5(3)
C11 C12 C13 Si2 174.84(13)
Fe1 C12 C13 Si2 -138.45(14)
O20 C12 C13 Fe1 129.93(19)
C11 C12 C13 Fe1 -46.72(13)
C24 Si2 C13 C14 86.1(2)
C25 Si2 C13 C14 -32.1(2)
C26 Si2 C13 C14 -157.30(18)
C24 Si2 C13 C12 -63.83(17)
C25 Si2 C13 C12 177.98(15)
C26 Si2 C13 C12 52.81(17)
C24 Si2 C13 Fe1 -166.82(15)
C25 Si2 C13 Fe1 75.00(18)
C26 Si2 C13 Fe1 -50.17(18)
C3 Fe1 C13 C14 -60.5(3)
C1 Fe1 C13 C14 -172.89(12)
C5 Fe1 C13 C14 86.12(12)
C15 Fe1 C13 C14 -36.38(11)
C11 Fe1 C13 C14 -80.19(12)
C12 Fe1 C13 C14 -112.00(16)
C3 Fe1 C13 C12 51.5(3)
C1 Fe1 C13 C12 -60.89(12)
C5 Fe1 C13 C12 -161.88(11)
C15 Fe1 C13 C12 75.63(12)
C11 Fe1 C13 C12 31.82(11)
C14 Fe1 C13 C12 112.00(16)
C3 Fe1 C13 Si2 169.17(18)
C1 Fe1 C13 Si2 56.81(16)
C5 Fe1 C13 Si2 -44.17(17)
C15 Fe1 C13 Si2 -166.67(18)
C11 Fe1 C13 Si2 149.52(18)
C14 Fe1 C13 Si2 -130.3(2)
C12 Fe1 C13 Si2 117.7(2)
C12 C13 C14 C15 -12.3(2)
Si2 C13 C14 C15 -164.72(15)
Fe1 C13 C14 C15 58.02(13)
C12 C13 C14 C19 154.90(18)
Si2 C13 C14 C19 2.5(3)
Fe1 C13 C14 C19 -134.8(2)
C12 C13 C14 Fe1 -70.31(13)
Si2 C13 C14 Fe1 137.26(17)
C3 Fe1 C14 C15 34.64(15)
C1 Fe1 C14 C15 -110.93(14)
C5 Fe1 C14 C15 132.21(12)
C11 Fe1 C14 C15 -38.47(11)
C13 Fe1 C14 C15 -120.46(16)
C12 Fe1 C14 C15 -80.34(12)
C3 Fe1 C14 C13 155.10(12)
C1 Fe1 C14 C13 9.53(16)
C5 Fe1 C14 C13 -107.33(12)
C15 Fe1 C14 C13 120.46(16)
C11 Fe1 C14 C13 81.98(12)
C12 Fe1 C14 C13 40.12(11)
C3 Fe1 C14 C19 -79.1(2)
C1 Fe1 C14 C19 135.3(2)
C5 Fe1 C14 C19 18.4(2)
C15 Fe1 C14 C19 -113.8(2)
C11 Fe1 C14 C19 -152.2(2)
C13 Fe1 C14 C19 125.8(3)
C12 Fe1 C14 C19 165.9(2)
C13 C14 C15 C11 1.9(2)
C19 C14 C15 C11 -166.09(17)
Fe1 C14 C15 C11 62.44(13)
C13 C14 C15 C16 170.85(17)
C19 C14 C15 C16 2.8(3)
Fe1 C14 C15 C16 -128.65(18)
C13 C14 C15 Fe1 -60.50(13)
C19 C14 C15 Fe1 131.47(17)
C12 C11 C15 C14 9.4(2)
Si1 C11 C15 C14 170.24(15)
Fe1 C11 C15 C14 -63.76(13)
C12 C11 C15 C16 -159.01(18)
Si1 C11 C15 C16 1.9(3)
Fe1 C11 C15 C16 127.86(19)
C12 C11 C15 Fe1 73.13(12)
Si1 C11 C15 Fe1 -126.00(17)
C3 Fe1 C15 C14 -153.12(12)
C1 Fe1 C15 C14 106.73(14)
C5 Fe1 C15 C14 -64.51(14)
C11 Fe1 C15 C14 117.73(16)
C13 Fe1 C15 C14 35.94(11)
C12 Fe1 C15 C14 77.82(12)
C3 Fe1 C15 C11 89.15(12)
C1 Fe1 C15 C11 -11.00(17)
C5 Fe1 C15 C11 177.76(11)
C14 Fe1 C15 C11 -117.73(16)
C13 Fe1 C15 C11 -81.79(12)
C12 Fe1 C15 C11 -39.91(11)
C3 Fe1 C15 C16 -33.66(19)
C1 Fe1 C15 C16 -133.81(18)
C5 Fe1 C15 C16 54.9(2)
C11 Fe1 C15 C16 -122.8(2)
C14 Fe1 C15 C16 119.5(2)
C13 Fe1 C15 C16 155.4(2)
C12 Fe1 C15 C16 -162.7(2)
C14 C15 C16 C17 11.1(3)
C11 C15 C16 C17 177.96(18)
Fe1 C15 C16 C17 -85.3(2)
C15 C16 C17 C18 -43.2(2)
C16 C17 C18 C19 64.0(2)
C15 C14 C19 C18 15.7(3)
C13 C14 C19 C18 -150.0(2)
Fe1 C14 C19 C18 106.4(2)
C17 C18 C19 C14 -48.1(2)
N52 C5 N32 C31 -1.4(2)
Fe1 C5 N32 C31 -168.37(16)
N52 C5 N32 C33 -179.87(19)
Fe1 C5 N32 C33 13.2(3)
C51 C31 N32 C5 1.1(2)
C51 C31 N32 C33 179.85(18)
C5 N32 C33 C34 -95.3(3)
C31 N32 C33 C34 86.3(2)
C5 N32 C33 C38 99.2(2)
C31 N32 C33 C38 -79.1(2)
C38 C33 C34 C35 -5.2(3)
N32 C33 C34 C35 -170.11(17)
C38 C33 C34 C39 172.2(2)
N32 C33 C34 C39 7.3(3)
C33 C34 C35 C36 1.7(3)
C39 C34 C35 C36 -175.8(2)
C34 C35 C36 C37 0.5(3)
C34 C35 C36 C40 178.3(2)
C35 C36 C37 C38 0.8(3)
C40 C36 C37 C38 -177.1(2)
C36 C37 C38 C33 -4.1(3)
C36 C37 C38 C41 171.5(2)
C34 C33 C38 C37 6.4(3)
N32 C33 C38 C37 171.49(17)
C34 C33 C38 C41 -169.2(2)
N32 C33 C38 C41 -4.1(3)
N32 C31 C51 N52 -0.3(2)
N32 C5 N52 C51 1.2(2)
Fe1 C5 N52 C51 169.97(14)
N32 C5 N52 C53 -178.19(19)
Fe1 C5 N52 C53 -9.5(3)
C31 C51 N52 C5 -0.6(3)
C31 C51 N52 C53 178.87(19)
C5 N52 C53 C54 -89.8(3)
C51 N52 C53 C54 90.8(2)
C5 N52 C53 C58 97.6(2)
C51 N52 C53 C58 -81.8(2)
C58 C53 C54 C55 -3.6(3)
N52 C53 C54 C55 -175.87(18)
C58 C53 C54 C59 174.28(19)
N52 C53 C54 C59 2.0(3)
C53 C54 C55 C56 2.5(3)
C59 C54 C55 C56 -175.4(2)
C54 C55 C56 C57 -0.5(3)
C54 C55 C56 C60 178.3(2)
C55 C56 C57 C58 -0.4(3)
C60 C56 C57 C58 -179.2(2)
C54 C53 C58 C57 2.7(3)
N52 C53 C58 C57 174.90(17)
C54 C53 C58 C61 -177.13(19)
N52 C53 C58 C61 -4.9(3)
C56 C57 C58 C53 -0.6(3)
C56 C57 C58 C61 179.2(2)
